data_7126252
loop_
_publ_author_name
'Pradhan, Suman'
'Patel, Sandeep'
'Chatterjee, Indranil'

_publ_section_title
;
 Nitrosoarene-catalyzed regioselective aromatic C-H sulfinylation with
 thiols under aerobic conditions.
;
_journal_issue 37
_journal_name_full 'Chemical communications (Cambridge, England)'
_journal_page_first 5054
_journal_page_last 5057
_journal_paper_doi 10.1039/d0cc01188f
_journal_volume 56
_journal_year 2020
_chemical_formula_moiety 'C14 H10 Cl N O S'
_chemical_formula_sum 'C14 H10 Cl N O S'
_chemical_formula_weight 275.74
_space_group_crystal_system monoclinic
_space_group_IT_number 14
_space_group_name_Hall '-P 2ybc'
_space_group_name_H-M_alt 'P 1 21/c 1'
_atom_sites_solution_hydrogens geom
_audit_creation_method SHELXL-2018/3
_audit_update_record
;
2019-11-14 deposited with the CCDC.	2020-03-20 downloaded from the CCDC.
;
_cell_angle_alpha 90
_cell_angle_beta 95.552(3)
_cell_angle_gamma 90
_cell_formula_units_Z 4
_cell_length_a 9.0173(7)
_cell_length_b 9.8035(10)
_cell_length_c 14.1588(13)
_cell_measurement_reflns_used 2558
_cell_measurement_temperature 298(2)
_cell_measurement_theta_max 26.4
_cell_measurement_theta_min 2.3
_cell_volume 1245.8(2)
_computing_cell_refinement 'SAINT V8.38A (BRUKER AXS INC.,2017)'
_computing_data_collection 'APEX3.INC.BRUKER SOFTWARE PACKAGE'
_computing_data_reduction 'SAINT V8.38A (BRUKER AXS INC.,2017)'
_computing_molecular_graphics 'ORTEP3, MERCURY,AND PLATON'
_computing_structure_refinement 'SHELXL-2018/3 (Sheldrick, 2018)'
_computing_structure_solution 'SHELXT 2014/5 (Sheldrick, 2014)'
_diffrn_ambient_temperature 298(2)
_diffrn_measured_fraction_theta_full 1.000
_diffrn_measured_fraction_theta_max 0.996
_diffrn_measurement_device_type 'BRUKER D8 VENTURE, PHOTON 200'
_diffrn_measurement_method 'PHI AND OMEGA SCAN'
_diffrn_radiation_type MoK\a
_diffrn_radiation_wavelength 0.71073
_diffrn_reflns_av_R_equivalents 0.0818
_diffrn_reflns_av_unetI/netI 0.0640
_diffrn_reflns_Laue_measured_fraction_full 1.000
_diffrn_reflns_Laue_measured_fraction_max 0.996
_diffrn_reflns_limit_h_max 11
_diffrn_reflns_limit_h_min -11
_diffrn_reflns_limit_k_max 12
_diffrn_reflns_limit_k_min -12
_diffrn_reflns_limit_l_max 17
_diffrn_reflns_limit_l_min -16
_diffrn_reflns_number 11179
_diffrn_reflns_point_group_measured_fraction_full 1.000
_diffrn_reflns_point_group_measured_fraction_max 0.996
_diffrn_reflns_theta_full 25.242
_diffrn_reflns_theta_max 26.449
_diffrn_reflns_theta_min 2.269
_diffrn_source 'FINE FOCUS SEALED TUBE'
_exptl_absorpt_coefficient_mu 0.459
_exptl_absorpt_correction_type multi-scan
_exptl_absorpt_process_details SADABS-2016/2
_exptl_crystal_colour 'PALE YELLOW'
_exptl_crystal_density_diffrn 1.470
_exptl_crystal_density_meas 1.5
_exptl_crystal_density_method 'NOT MEASURED'
_exptl_crystal_description 'BLOCK TYPE'
_exptl_crystal_F_000 568
_exptl_crystal_size_max 0.359
_exptl_crystal_size_mid 0.298
_exptl_crystal_size_min 0.219
_exptl_transmission_factor_max 0.7454
_exptl_transmission_factor_min 0.5257
_refine_diff_density_max 0.243
_refine_diff_density_min -0.379
_refine_diff_density_rms 0.059
_refine_ls_extinction_method none
_refine_ls_goodness_of_fit_ref 1.069
_refine_ls_hydrogen_treatment constr
_refine_ls_matrix_type full
_refine_ls_number_parameters 163
_refine_ls_number_reflns 2558
_refine_ls_number_restraints 0
_refine_ls_restrained_S_all 1.069
_refine_ls_R_factor_all 0.0732
_refine_ls_R_factor_gt 0.0504
_refine_ls_shift/su_max 0.001
_refine_ls_shift/su_mean 0.000
_refine_ls_structure_factor_coef Fsqd
_refine_ls_weighting_details 'w=1/[\s^2^(Fo^2^)+(0.0417P)^2^+0.4302P] where P=(Fo^2^+2Fc^2^)/3'
_refine_ls_weighting_scheme calc
_refine_ls_wR_factor_gt 0.1153
_refine_ls_wR_factor_ref 0.1273
_reflns_Friedel_coverage 0.000
_reflns_number_gt 1892
_reflns_number_total 2558
_reflns_threshold_expression 'I > 2\s(I)'
_cod_data_source_file d0cc01188f2.cif
_cod_data_source_block shelx
_cod_depositor_comments
;
The following automatic conversions were performed:

data item '_exptl_absorpt_correction_type' value 'MULTI SCAN' was
changed to 'multi-scan' in accordance with the
/home/data/users/saulius/crontab/automatic-downloads/rss-feeds/RSC/lib/dictionaries/cif_core.dic
dictionary named 'cif_core.dic' version 2.4.2 last updated on
2011-04-26.

Automatic conversion script
Id: cif_fix_values 7556 2019-12-06 15:28:31Z antanas 

 Adding full bibliography for 7126252--7126253.cif.
;
_cod_original_sg_symbol_H-M 'P 21/c'
_cod_database_code 7126252
_shelx_shelxl_version_number 2018/3
_shelx_space_group_comment
;
The symmetry employed for this shelxl refinement is uniquely defined
by the following loop, which should always be used as a source of
symmetry information in preference to the above space-group names.
They are only intended as comments.
;

loop_
_space_group_symop_operation_xyz
'x, y, z'
'-x, y+1/2, -z+1/2'
'-x, -y, -z'
'x, -y-1/2, z-1/2'

loop_
_atom_site_label
_atom_site_type_symbol
_atom_site_fract_x
_atom_site_fract_y
_atom_site_fract_z
_atom_site_U_iso_or_equiv
_atom_site_adp_type
_atom_site_occupancy
_atom_site_site_symmetry_order
_atom_site_calc_flag
_atom_site_refinement_flags_posn
_atom_site_refinement_flags_adp
_atom_site_refinement_flags_occupancy
_atom_site_disorder_assembly
_atom_site_disorder_group
S1 S 0.67609(7) -0.47725(7) 0.58782(5) 0.0476(2) Uani 1 1 d . . . . .
Cl Cl 0.76635(9) -0.48088(9) 1.11116(5) 0.0672(3) Uani 1 1 d . . . . .
O1 O 0.6103(2) -0.6171(2) 0.57553(14) 0.0659(6) Uani 1 1 d . . . . .
C1 C 0.7302(3) -0.4705(3) 0.9886(2) 0.0487(7) Uani 1 1 d . . . . .
C2 C 0.6035(2) -0.3742(2) 0.85240(19) 0.0428(6) Uani 1 1 d . . . . .
N1 N 0.5108(2) -0.2900(2) 0.79567(18) 0.0529(6) Uani 1 1 d . . . . .
H1 H 0.450494 -0.231204 0.815806 0.063 Uiso 1 1 calc R U . . .
C3 C 0.6835(2) -0.4554(2) 0.79262(18) 0.0393(6) Uani 1 1 d . . . . .
C4 C 0.9676(3) -0.3970(3) 0.6347(2) 0.0540(7) Uani 1 1 d . . . . .
H4 H 0.930804 -0.308568 0.636904 0.065 Uiso 1 1 calc R U . . .
C5 C 0.6343(2) -0.4142(3) 0.69732(18) 0.0425(6) Uani 1 1 d . . . . .
C6 C 0.8730(3) -0.5049(3) 0.61498(17) 0.0403(6) Uani 1 1 d . . . . .
C7 C 0.6246(3) -0.3802(3) 0.95040(19) 0.0471(6) Uani 1 1 d . . . . .
H7 H 0.570081 -0.325887 0.988383 0.057 Uiso 1 1 calc R U . . .
C8 C 0.7895(3) -0.5462(3) 0.83503(19) 0.0468(6) Uani 1 1 d . . . . .
H8 H 0.843833 -0.601765 0.797772 0.056 Uiso 1 1 calc R U . . .
C9 C 0.8126(3) -0.5525(3) 0.9323(2) 0.0503(7) Uani 1 1 d . . . . .
H9 H 0.883748 -0.611980 0.960901 0.060 Uiso 1 1 calc R U . . .
C10 C 0.9263(3) -0.6362(3) 0.6114(2) 0.0571(7) Uani 1 1 d . . . . .
H10 H 0.861320 -0.708671 0.597464 0.069 Uiso 1 1 calc R U . . .
C11 C 0.5290(3) -0.3139(3) 0.7038(2) 0.0532(7) Uani 1 1 d . . . . .
H11 H 0.478072 -0.269256 0.652451 0.064 Uiso 1 1 calc R U . . .
C12 C 1.1726(3) -0.5518(4) 0.6477(2) 0.0628(8) Uani 1 1 d . . . . .
H12 H 1.274647 -0.567288 0.658231 0.075 Uiso 1 1 calc R U . . .
C13 C 1.0771(3) -0.6588(3) 0.6287(2) 0.0668(9) Uani 1 1 d . . . . .
H13 H 1.114213 -0.747198 0.627399 0.080 Uiso 1 1 calc R U . . .
C14 C 1.1179(3) -0.4221(3) 0.6513(2) 0.0644(8) Uani 1 1 d . . . . .
H14 H 1.183233 -0.349822 0.665199 0.077 Uiso 1 1 calc R U . . .

loop_
_atom_site_aniso_label
_atom_site_aniso_U_11
_atom_site_aniso_U_22
_atom_site_aniso_U_33
_atom_site_aniso_U_23
_atom_site_aniso_U_13
_atom_site_aniso_U_12
S1 0.0383(3) 0.0565(5) 0.0470(4) 0.0063(3) 0.0000(3) -0.0068(3)
Cl 0.0808(6) 0.0752(6) 0.0464(4) -0.0009(4) 0.0102(4) -0.0038(4)
O1 0.0615(12) 0.0688(14) 0.0669(13) -0.0078(11) 0.0028(10) -0.0250(10)
C1 0.0534(15) 0.0455(16) 0.0486(16) 0.0024(12) 0.0124(13) -0.0099(12)
C2 0.0322(12) 0.0380(13) 0.0599(17) 0.0052(12) 0.0127(11) -0.0035(10)
N1 0.0389(11) 0.0492(14) 0.0727(17) 0.0102(11) 0.0163(11) 0.0104(9)
C3 0.0338(11) 0.0353(13) 0.0496(15) 0.0029(10) 0.0081(11) -0.0035(10)
C4 0.0431(14) 0.0410(15) 0.077(2) 0.0078(14) 0.0024(14) -0.0002(11)
C5 0.0326(12) 0.0467(15) 0.0481(15) 0.0069(11) 0.0038(11) -0.0014(10)
C6 0.0395(12) 0.0442(14) 0.0372(13) 0.0044(10) 0.0043(11) -0.0004(10)
C7 0.0452(14) 0.0429(15) 0.0560(17) -0.0028(12) 0.0194(13) -0.0036(11)
C8 0.0514(15) 0.0401(15) 0.0495(16) 0.0007(11) 0.0076(13) 0.0082(11)
C9 0.0557(15) 0.0451(16) 0.0503(16) 0.0047(12) 0.0063(13) 0.0081(12)
C10 0.0624(17) 0.0487(17) 0.0606(19) -0.0126(13) 0.0081(15) 0.0012(13)
C11 0.0326(12) 0.0582(18) 0.069(2) 0.0172(14) 0.0072(13) 0.0004(11)
C12 0.0446(15) 0.085(2) 0.0588(19) 0.0015(16) 0.0022(14) 0.0178(15)
C13 0.069(2) 0.059(2) 0.073(2) -0.0061(16) 0.0095(17) 0.0269(16)
C14 0.0430(15) 0.063(2) 0.086(2) 0.0035(17) -0.0013(15) -0.0063(14)

loop_
_atom_type_symbol
_atom_type_description
_atom_type_scat_dispersion_real
_atom_type_scat_dispersion_imag
_atom_type_scat_source
C C 0.0033 0.0016 'International Tables Vol C Tables 4.2.6.8 and 6.1.1.4'
H H 0.0000 0.0000 'International Tables Vol C Tables 4.2.6.8 and 6.1.1.4'
N N 0.0061 0.0033 'International Tables Vol C Tables 4.2.6.8 and 6.1.1.4'
O O 0.0106 0.0060 'International Tables Vol C Tables 4.2.6.8 and 6.1.1.4'
S S 0.1246 0.1234 'International Tables Vol C Tables 4.2.6.8 and 6.1.1.4'
Cl Cl 0.1484 0.1585 'International Tables Vol C Tables 4.2.6.8 and 6.1.1.4'

loop_
_geom_angle_atom_site_label_1
_geom_angle_atom_site_label_2
_geom_angle_atom_site_label_3
_geom_angle
_geom_angle_site_symmetry_1
_geom_angle_site_symmetry_3
_geom_angle_publ_flag
O1 S1 C5 108.11(11) . . ?
O1 S1 C6 104.96(12) . . ?
C5 S1 C6 99.04(11) . . ?
C7 C1 C9 122.3(3) . . ?
C7 C1 Cl 119.2(2) . . ?
C9 C1 Cl 118.5(2) . . ?
N1 C2 C7 128.9(2) . . ?
N1 C2 C3 107.8(2) . . ?
C7 C2 C3 123.3(2) . . ?
C11 N1 C2 109.6(2) . . ?
C11 N1 H1 125.2 . . ?
C2 N1 H1 125.2 . . ?
C8 C3 C2 118.0(2) . . ?
C8 C3 C5 135.9(2) . . ?
C2 C3 C5 106.0(2) . . ?
C6 C4 C14 118.7(3) . . ?
C6 C4 H4 120.6 . . ?
C14 C4 H4 120.6 . . ?
C11 C5 C3 106.9(2) . . ?
C11 C5 S1 121.5(2) . . ?
C3 C5 S1 131.40(19) . . ?
C4 C6 C10 121.1(2) . . ?
C4 C6 S1 120.58(19) . . ?
C10 C6 S1 118.3(2) . . ?
C1 C7 C2 116.4(2) . . ?
C1 C7 H7 121.8 . . ?
C2 C7 H7 121.8 . . ?
C9 C8 C3 119.3(2) . . ?
C9 C8 H8 120.3 . . ?
C3 C8 H8 120.3 . . ?
C8 C9 C1 120.6(3) . . ?
C8 C9 H9 119.7 . . ?
C1 C9 H9 119.7 . . ?
C13 C10 C6 119.1(3) . . ?
C13 C10 H10 120.4 . . ?
C6 C10 H10 120.4 . . ?
N1 C11 C5 109.7(2) . . ?
N1 C11 H11 125.2 . . ?
C5 C11 H11 125.2 . . ?
C14 C12 C13 119.9(3) . . ?
C14 C12 H12 120.1 . . ?
C13 C12 H12 120.1 . . ?
C12 C13 C10 120.3(3) . . ?
C12 C13 H13 119.8 . . ?
C10 C13 H13 119.8 . . ?
C12 C14 C4 120.9(3) . . ?
C12 C14 H14 119.6 . . ?
C4 C14 H14 119.6 . . ?

loop_
_geom_bond_atom_site_label_1
_geom_bond_atom_site_label_2
_geom_bond_distance
_geom_bond_site_symmetry_2
_geom_bond_publ_flag
S1 O1 1.497(2) . ?
S1 C5 1.744(3) . ?
S1 C6 1.800(2) . ?
Cl C1 1.738(3) . ?
C1 C7 1.372(4) . ?
C1 C9 1.396(4) . ?
C2 N1 1.376(3) . ?
C2 C7 1.383(4) . ?
C2 C3 1.411(3) . ?
N1 C11 1.348(4) . ?
N1 H1 0.8600 . ?
C3 C8 1.398(3) . ?
C3 C5 1.437(3) . ?
C4 C6 1.371(3) . ?
C4 C14 1.376(4) . ?
C4 H4 0.9300 . ?
C5 C11 1.376(3) . ?
C6 C10 1.377(4) . ?
C7 H7 0.9300 . ?
C8 C9 1.374(4) . ?
C8 H8 0.9300 . ?
C9 H9 0.9300 . ?
C10 C13 1.376(4) . ?
C10 H10 0.9300 . ?
C11 H11 0.9300 . ?
C12 C14 1.367(4) . ?
C12 C13 1.367(4) . ?
C12 H12 0.9300 . ?
C13 H13 0.9300 . ?
C14 H14 0.9300 . ?

loop_
_geom_torsion_atom_site_label_1
_geom_torsion_atom_site_label_2
_geom_torsion_atom_site_label_3
_geom_torsion_atom_site_label_4
_geom_torsion
_geom_torsion_site_symmetry_1
_geom_torsion_site_symmetry_2
_geom_torsion_site_symmetry_3
_geom_torsion_site_symmetry_4
_geom_torsion_publ_flag
C7 C2 N1 C11 177.4(2) . . . . ?
C3 C2 N1 C11 -0.2(3) . . . . ?
N1 C2 C3 C8 177.7(2) . . . . ?
C7 C2 C3 C8 0.0(3) . . . . ?
N1 C2 C3 C5 0.4(3) . . . . ?
C7 C2 C3 C5 -177.3(2) . . . . ?
C8 C3 C5 C11 -177.1(3) . . . . ?
C2 C3 C5 C11 -0.5(3) . . . . ?
C8 C3 C5 S1 8.0(4) . . . . ?
C2 C3 C5 S1 -175.40(19) . . . . ?
O1 S1 C5 C11 -106.6(2) . . . . ?
C6 S1 C5 C11 144.3(2) . . . . ?
O1 S1 C5 C3 67.7(3) . . . . ?
C6 S1 C5 C3 -41.4(2) . . . . ?
C14 C4 C6 C10 -0.2(4) . . . . ?
C14 C4 C6 S1 -177.4(2) . . . . ?
O1 S1 C6 C4 -177.2(2) . . . . ?
C5 S1 C6 C4 -65.6(2) . . . . ?
O1 S1 C6 C10 5.5(2) . . . . ?
C5 S1 C6 C10 117.1(2) . . . . ?
C9 C1 C7 C2 0.0(4) . . . . ?
Cl C1 C7 C2 178.45(18) . . . . ?
N1 C2 C7 C1 -177.0(2) . . . . ?
C3 C2 C7 C1 0.3(4) . . . . ?
C2 C3 C8 C9 -0.5(4) . . . . ?
C5 C3 C8 C9 175.8(3) . . . . ?
C3 C8 C9 C1 0.7(4) . . . . ?
C7 C1 C9 C8 -0.5(4) . . . . ?
Cl C1 C9 C8 -179.0(2) . . . . ?
C4 C6 C10 C13 0.5(4) . . . . ?
S1 C6 C10 C13 177.8(2) . . . . ?
C2 N1 C11 C5 -0.1(3) . . . . ?
C3 C5 C11 N1 0.4(3) . . . . ?
S1 C5 C11 N1 175.90(17) . . . . ?
C14 C12 C13 C10 1.2(5) . . . . ?
C6 C10 C13 C12 -1.0(4) . . . . ?
C13 C12 C14 C4 -0.9(5) . . . . ?
C6 C4 C14 C12 0.4(5) . . . . ?
